data_7718046
loop_
_publ_author_name
'Teixeira, Micha&#xeb;l'
'Louis, Beno&#xee;t'
'Baudron, St&#xe9;phane A'

_publ_section_title
;
 A blessing and a curse: impact of urea derivatives on the secondary
 building unit of Ca-MOFs prepared in deep eutectic solvents.
;
_journal_issue 12
_journal_name_full 'Dalton transactions (Cambridge, England : 2003)'
_journal_page_first 5006
_journal_page_last 5016
_journal_paper_doi 10.1039/d4dt03254c
_journal_volume 54
_journal_year 2025
_chemical_formula_moiety 'C18 H18 Ca N6 O6'
_chemical_formula_sum 'C18 H18 Ca N6 O6'
_chemical_formula_weight 454.46
_space_group_crystal_system triclinic
_space_group_IT_number 2
_space_group_name_Hall '-P 1'
_space_group_name_H-M_alt 'P -1'
_atom_sites_solution_hydrogens mixed
_atom_sites_solution_primary direct
_atom_sites_solution_secondary difmap
_audit_creation_method SHELXL-2019/3
_audit_update_record
;
2024-11-19 deposited with the CCDC.	2025-02-12 downloaded from the CCDC.
;
_cell_angle_alpha 102.901(6)
_cell_angle_beta 95.514(6)
_cell_angle_gamma 104.903(6)
_cell_formula_units_Z 1
_cell_length_a 5.5041(7)
_cell_length_b 8.0865(10)
_cell_length_c 11.6070(15)
_cell_measurement_reflns_used 8828
_cell_measurement_temperature 120(2)
_cell_measurement_theta_max 66.59
_cell_measurement_theta_min 3.96
_cell_volume 480.13(11)
_computing_cell_refinement 'Bruker SAINT'
_computing_data_collection 'Bruker APEX4'
_computing_data_reduction 'Bruker SAINT'
_computing_molecular_graphics 'Bruker SHELXTL'
_computing_publication_material 'Bruker SHELXTL'
_computing_structure_refinement 'SHELXL-2019/2(Sheldrick, 2019)'
_computing_structure_solution 'SHELXT 2018/2 (Sheldrick, 2018)'
_diffrn_ambient_temperature 120(2)
_diffrn_measured_fraction_theta_full 0.989
_diffrn_measured_fraction_theta_max 0.989
_diffrn_measurement_device_type 'Bruker PHOTON-III CPAD'
_diffrn_measurement_method '\f and \w shuterless scans'
_diffrn_radiation_type CuK\a
_diffrn_radiation_wavelength 1.54178
_diffrn_reflns_av_R_equivalents 0.0411
_diffrn_reflns_av_unetI/netI 0.0273
_diffrn_reflns_Laue_measured_fraction_full 0.989
_diffrn_reflns_Laue_measured_fraction_max 0.989
_diffrn_reflns_limit_h_max 6
_diffrn_reflns_limit_h_min -6
_diffrn_reflns_limit_k_max 9
_diffrn_reflns_limit_k_min -9
_diffrn_reflns_limit_l_max 13
_diffrn_reflns_limit_l_min -13
_diffrn_reflns_number 11096
_diffrn_reflns_point_group_measured_fraction_full 0.989
_diffrn_reflns_point_group_measured_fraction_max 0.989
_diffrn_reflns_theta_full 66.582
_diffrn_reflns_theta_max 66.582
_diffrn_reflns_theta_min 3.960
_diffrn_source 'Cu-ImuS DIAMOND microfocus tube'
_exptl_absorpt_coefficient_mu 3.289
_exptl_absorpt_correction_T_max 0.7528
_exptl_absorpt_correction_T_min 0.5672
_exptl_absorpt_correction_type multi-scan
_exptl_absorpt_process_details sadabs
_exptl_crystal_colour colourless
_exptl_crystal_density_diffrn 1.572
_exptl_crystal_description plate
_exptl_crystal_F_000 236
_exptl_crystal_size_max 0.080
_exptl_crystal_size_mid 0.060
_exptl_crystal_size_min 0.040
_refine_diff_density_max 0.339
_refine_diff_density_min -0.390
_refine_diff_density_rms 0.057
_refine_ls_extinction_method none
_refine_ls_goodness_of_fit_ref 1.168
_refine_ls_hydrogen_treatment mixed
_refine_ls_matrix_type full
_refine_ls_number_parameters 150
_refine_ls_number_reflns 1677
_refine_ls_number_restraints 0
_refine_ls_restrained_S_all 1.168
_refine_ls_R_factor_all 0.0396
_refine_ls_R_factor_gt 0.0378
_refine_ls_shift/su_max 0.000
_refine_ls_shift/su_mean 0.000
_refine_ls_structure_factor_coef Fsqd
_refine_ls_weighting_details 'w=1/[\s^2^(Fo^2^)+(0.0522P)^2^+0.3240P] where P=(Fo^2^+2Fc^2^)/3'
_refine_ls_weighting_scheme calc
_refine_ls_wR_factor_gt 0.1066
_refine_ls_wR_factor_ref 0.1080
_reflns_Friedel_coverage 0.000
_reflns_number_gt 1589
_reflns_number_total 1677
_reflns_threshold_expression 'I > 2\s(I)'
_cod_data_source_file d4dt03254c2.cif
_cod_data_source_block CaMOF6
_cod_depositor_comments 'Adding full bibliography for 7718045--7718055.cif.'
_cod_database_code 7718046
_shelx_shelxl_version_number 2019/3
_shelx_space_group_comment
;
The symmetry employed for this shelxl refinement is uniquely defined
by the following loop, which should always be used as a source of
symmetry information in preference to the above space-group names.
They are only intended as comments.
;
_shelx_estimated_absorpt_t_min 0.779
_shelx_estimated_absorpt_t_max 0.880

loop_
_space_group_symop_operation_xyz
'x, y, z'
'-x, -y, -z'

loop_
_atom_site_label
_atom_site_type_symbol
_atom_site_fract_x
_atom_site_fract_y
_atom_site_fract_z
_atom_site_U_iso_or_equiv
_atom_site_adp_type
_atom_site_occupancy
_atom_site_site_symmetry_order
_atom_site_calc_flag
_atom_site_refinement_flags_posn
_atom_site_refinement_flags_adp
_atom_site_refinement_flags_occupancy
_atom_site_disorder_assembly
_atom_site_disorder_group
C1 C 0.9874(5) 0.7191(4) 0.9587(2) 0.0375(6) Uani 1 1 d . . . . .
H1 H 1.157987 0.778204 0.997146 0.045 Uiso 1 1 calc R U . . .
C2 C 0.9223(4) 0.7239(3) 0.8417(2) 0.0321(5) Uani 1 1 d . . . . .
H2 H 1.045724 0.780732 0.800393 0.039 Uiso 1 1 calc R U . . .
C3 C 0.6724(4) 0.6436(3) 0.78665(19) 0.0258(5) Uani 1 1 d . . . . .
C4 C 0.5011(4) 0.5550(3) 0.84888(18) 0.0257(5) Uani 1 1 d . . . . .
H4 H 0.328558 0.498133 0.812691 0.031 Uiso 1 1 calc R U . . .
C5 C 0.5863(4) 0.5506(3) 0.96527(19) 0.0267(5) Uani 1 1 d . . . . .
C6 C 0.5885(4) 0.6565(3) 0.66111(18) 0.0245(5) Uani 1 1 d . . . . .
C7 C 0.2929(4) 0.7698(3) 0.34389(19) 0.0272(5) Uani 1 1 d . . . . .
C8 C 0.5334(4) 0.9179(3) 0.2249(2) 0.0318(5) Uani 1 1 d . . . . .
H8A H 0.552035 1.034764 0.207849 0.038 Uiso 1 1 calc R U . . .
H8B H 0.573605 0.837243 0.156613 0.038 Uiso 1 1 calc R U . . .
C9 C 0.7020(5) 0.9348(3) 0.3424(2) 0.0338(5) Uani 1 1 d . . . . .
H9A H 0.857422 0.899025 0.327253 0.041 Uiso 1 1 calc R U . . .
H9B H 0.751821 1.057405 0.393977 0.041 Uiso 1 1 calc R U . . .
N1 N 0.8271(4) 0.6370(3) 1.02171(16) 0.0314(5) Uani 1 1 d . . . . .
N2 N 0.2785(4) 0.8439(3) 0.24976(18) 0.0311(5) Uani 1 1 d . . . . .
N3 N 0.5359(4) 0.8130(3) 0.39591(18) 0.0318(5) Uani 1 1 d . . . . .
O1 O 0.3614(3) 0.6541(2) 0.63620(13) 0.0273(4) Uani 1 1 d . . . . .
O2 O 0.7521(3) 0.6729(2) 0.59284(13) 0.0278(4) Uani 1 1 d . . . . .
O3 O 0.1037(3) 0.6787(2) 0.37445(14) 0.0329(4) Uani 1 1 d . . . . .
Ca1 Ca 0.000000 0.500000 0.500000 0.0238(2) Uani 1 2 d S . P . .
H2N H 0.147(7) 0.794(4) 0.193(3) 0.056(9) Uiso 1 1 d . . . . .
H3N H 0.588(6) 0.789(4) 0.460(3) 0.041(8) Uiso 1 1 d . . . . .

loop_
_atom_site_aniso_label
_atom_site_aniso_U_11
_atom_site_aniso_U_22
_atom_site_aniso_U_33
_atom_site_aniso_U_23
_atom_site_aniso_U_13
_atom_site_aniso_U_12
C1 0.0228(12) 0.0585(16) 0.0270(12) 0.0097(11) 0.0026(9) 0.0061(11)
C2 0.0198(11) 0.0487(14) 0.0264(11) 0.0109(10) 0.0061(9) 0.0056(10)
C3 0.0225(11) 0.0336(11) 0.0217(10) 0.0038(8) 0.0051(8) 0.0113(9)
C4 0.0208(11) 0.0340(11) 0.0226(10) 0.0041(9) 0.0047(8) 0.0107(9)
C5 0.0231(11) 0.0368(12) 0.0220(10) 0.0052(9) 0.0072(9) 0.0125(9)
C6 0.0228(11) 0.0281(10) 0.0218(10) 0.0034(8) 0.0048(8) 0.0081(8)
C7 0.0269(12) 0.0330(11) 0.0222(10) 0.0041(9) 0.0055(9) 0.0114(9)
C8 0.0293(13) 0.0368(12) 0.0315(12) 0.0094(10) 0.0117(9) 0.0103(10)
C9 0.0249(12) 0.0403(13) 0.0373(13) 0.0107(10) 0.0093(10) 0.0089(10)
N1 0.0203(10) 0.0494(12) 0.0238(9) 0.0096(8) 0.0043(7) 0.0083(8)
N2 0.0227(10) 0.0447(11) 0.0272(10) 0.0138(9) 0.0058(8) 0.0073(9)
N3 0.0241(10) 0.0434(11) 0.0290(10) 0.0123(9) 0.0037(8) 0.0089(8)
O1 0.0197(8) 0.0368(8) 0.0241(8) 0.0057(6) 0.0016(6) 0.0086(6)
O2 0.0231(8) 0.0398(9) 0.0224(7) 0.0077(6) 0.0072(6) 0.0112(7)
O3 0.0259(9) 0.0438(9) 0.0303(8) 0.0157(7) 0.0076(7) 0.0059(7)
Ca1 0.0169(3) 0.0345(4) 0.0201(3) 0.0065(2) 0.0045(2) 0.0075(2)

loop_
_atom_type_symbol
_atom_type_description
_atom_type_scat_dispersion_real
_atom_type_scat_dispersion_imag
_atom_type_scat_source
C C 0.0181 0.0091 'International Tables Vol C Tables 4.2.6.8 and 6.1.1.4'
H H 0.0000 0.0000 'International Tables Vol C Tables 4.2.6.8 and 6.1.1.4'
N N 0.0311 0.0180 'International Tables Vol C Tables 4.2.6.8 and 6.1.1.4'
O O 0.0492 0.0322 'International Tables Vol C Tables 4.2.6.8 and 6.1.1.4'
Ca Ca 0.3641 1.2855 'International Tables Vol C Tables 4.2.6.8 and 6.1.1.4'

loop_
_geom_angle_atom_site_label_1
_geom_angle_atom_site_label_2
_geom_angle_atom_site_label_3
_geom_angle
_geom_angle_site_symmetry_1
_geom_angle_site_symmetry_3
_geom_angle_publ_flag
N1 C1 C2 124.7(2) . . ?
N1 C1 H1 117.7 . . ?
C2 C1 H1 117.7 . . ?
C3 C2 C1 118.0(2) . . ?
C3 C2 H2 121.0 . . ?
C1 C2 H2 121.0 . . ?
C2 C3 C4 118.9(2) . . ?
C2 C3 C6 119.7(2) . . ?
C4 C3 C6 121.37(19) . . ?
C3 C4 C5 119.2(2) . . ?
C3 C4 H4 120.4 . . ?
C5 C4 H4 120.4 . . ?
N1 C5 C4 122.0(2) . . ?
N1 C5 C5 116.3(2) . 2_667 ?
C4 C5 C5 121.6(2) . 2_667 ?
O1 C6 O2 125.71(19) . . ?
O1 C6 C3 116.25(18) . . ?
O2 C6 C3 118.01(19) . . ?
O3 C7 N3 127.1(2) . . ?
O3 C7 N2 123.5(2) . . ?
N3 C7 N2 109.4(2) . . ?
N2 C8 C9 102.04(18) . . ?
N2 C8 H8A 111.4 . . ?
C9 C8 H8A 111.4 . . ?
N2 C8 H8B 111.4 . . ?
C9 C8 H8B 111.4 . . ?
H8A C8 H8B 109.2 . . ?
N3 C9 C8 102.38(19) . . ?
N3 C9 H9A 111.3 . . ?
C8 C9 H9A 111.3 . . ?
N3 C9 H9B 111.3 . . ?
C8 C9 H9B 111.3 . . ?
H9A C9 H9B 109.2 . . ?
C1 N1 C5 117.08(19) . . ?
C7 N2 C8 110.23(19) . . ?
C7 N2 H2N 117(2) . . ?
C8 N2 H2N 122(2) . . ?
C7 N3 C9 111.5(2) . . ?
C7 N3 H3N 126(2) . . ?
C9 N3 H3N 122(2) . . ?
C6 O1 Ca1 140.99(14) . . ?
C6 O2 Ca1 136.64(14) . 1_655 ?
C7 O3 Ca1 140.82(15) . . ?
O3 Ca1 O3 180.0 . 2_566 ?
O3 Ca1 O1 92.22(6) . . ?
O3 Ca1 O1 87.78(6) 2_566 . ?
O3 Ca1 O1 87.78(6) . 2_566 ?
O3 Ca1 O1 92.22(6) 2_566 2_566 ?
O1 Ca1 O1 180.0 . 2_566 ?
O3 Ca1 O2 91.81(6) . 1_455 ?
O3 Ca1 O2 88.19(6) 2_566 1_455 ?
O1 Ca1 O2 93.60(5) . 1_455 ?
O1 Ca1 O2 86.40(5) 2_566 1_455 ?
O3 Ca1 O2 88.19(6) . 2_666 ?
O3 Ca1 O2 91.81(6) 2_566 2_666 ?
O1 Ca1 O2 86.40(5) . 2_666 ?
O1 Ca1 O2 93.60(5) 2_566 2_666 ?
O2 Ca1 O2 180.00(7) 1_455 2_666 ?

loop_
_geom_bond_atom_site_label_1
_geom_bond_atom_site_label_2
_geom_bond_distance
_geom_bond_site_symmetry_2
_geom_bond_publ_flag
C1 N1 1.339(3) . ?
C1 C2 1.383(3) . ?
C1 H1 0.9500 . ?
C2 C3 1.382(3) . ?
C2 H2 0.9500 . ?
C3 C4 1.392(3) . ?
C3 C6 1.520(3) . ?
C4 C5 1.398(3) . ?
C4 H4 0.9500 . ?
C5 N1 1.352(3) . ?
C5 C5 1.504(4) 2_667 ?
C6 O1 1.250(3) . ?
C6 O2 1.257(3) . ?
C7 O3 1.243(3) . ?
C7 N3 1.337(3) . ?
C7 N2 1.363(3) . ?
C8 N2 1.460(3) . ?
C8 C9 1.532(3) . ?
C8 H8A 0.9900 . ?
C8 H8B 0.9900 . ?
C9 N3 1.453(3) . ?
C9 H9A 0.9900 . ?
C9 H9B 0.9900 . ?
N2 H2N 0.87(4) . ?
N3 H3N 0.84(3) . ?
O1 Ca1 2.2911(15) . ?
O2 Ca1 2.3599(15) 1_655 ?
O3 Ca1 2.2835(15) . ?

loop_
_geom_hbond_atom_site_label_D
_geom_hbond_atom_site_label_H
_geom_hbond_atom_site_label_A
_geom_hbond_distance_DH
_geom_hbond_distance_HA
_geom_hbond_distance_DA
_geom_hbond_angle_DHA
_geom_hbond_site_symmetry_A
_geom_hbond_publ_flag
N2 H2N N1 0.87(4) 2.39(4) 3.256(3) 171(3) 1_454 yes
N3 H3N O2 0.84(3) 2.22(3) 3.042(3) 165(3) . yes

loop_
_geom_torsion_atom_site_label_1
_geom_torsion_atom_site_label_2
_geom_torsion_atom_site_label_3
_geom_torsion_atom_site_label_4
_geom_torsion
_geom_torsion_site_symmetry_1
_geom_torsion_site_symmetry_2
_geom_torsion_site_symmetry_3
_geom_torsion_site_symmetry_4
_geom_torsion_publ_flag
N1 C1 C2 C3 2.3(4) . . . . ?
C1 C2 C3 C4 -3.0(3) . . . . ?
C1 C2 C3 C6 175.9(2) . . . . ?
C2 C3 C4 C5 0.4(3) . . . . ?
C6 C3 C4 C5 -178.46(19) . . . . ?
C3 C4 C5 N1 3.2(3) . . . . ?
C3 C4 C5 C5 -177.0(2) . . . 2_667 ?
C2 C3 C6 O1 -149.9(2) . . . . ?
C4 C3 C6 O1 29.0(3) . . . . ?
C2 C3 C6 O2 28.4(3) . . . . ?
C4 C3 C6 O2 -152.8(2) . . . . ?
N2 C8 C9 N3 19.9(2) . . . . ?
C2 C1 N1 C5 1.2(4) . . . . ?
C4 C5 N1 C1 -4.0(3) . . . . ?
C5 C5 N1 C1 176.2(2) 2_667 . . . ?
O3 C7 N2 C8 -170.9(2) . . . . ?
N3 C7 N2 C8 9.9(3) . . . . ?
C9 C8 N2 C7 -18.9(2) . . . . ?
O3 C7 N3 C9 -174.6(2) . . . . ?
N2 C7 N3 C9 4.5(3) . . . . ?
C8 C9 N3 C7 -15.9(2) . . . . ?
O2 C6 O1 Ca1 58.4(3) . . . . ?
C3 C6 O1 Ca1 -123.5(2) . . . . ?
O1 C6 O2 Ca1 -116.9(2) . . . 1_655 ?
C3 C6 O2 Ca1 65.0(3) . . . 1_655 ?
N3 C7 O3 Ca1 -10.2(4) . . . . ?
N2 C7 O3 Ca1 170.76(16) . . . . ?
